data_4502084
loop_
_publ_author_name
'Fonari, Marina S.'
'Ganin, Eduard V.'
'Basok, Stepan S.'
'Lyssenko, Konstantin A.'
'Zaworotko, Michael J.'
'Kravtsov, Victor Ch.'

_publ_section_title
;
 Structural Study of Salicylic Acid Salts of a Series of Azacycles and
 Azacrown Ethers
;
_journal_issue 12
_journal_name_full 'Crystal Growth &amp; Design'
_journal_page_first 5210
_journal_paper_doi 10.1021/cg101002x
_journal_volume 10
_journal_year 2010
_chemical_formula_moiety 'C5 H12 N, C7 H5 O3'
_chemical_formula_sum 'C12 H17 N O3'
_chemical_formula_weight 223.27
_chemical_name_common 'piperidinium salicylate'
_chemical_name_systematic 'piperidinium 2-hydroxybenzoate'
_space_group_IT_number 14
_symmetry_cell_setting monoclinic
_symmetry_space_group_name_Hall '-P 2ybc'
_symmetry_space_group_name_H-M 'P 1 21/c 1'
_atom_sites_solution_hydrogens geom
_atom_sites_solution_primary direct
_atom_sites_solution_secondary difmap
_audit_creation_method SHELXL-97
_cell_angle_alpha 90.00
_cell_angle_beta 109.5739(15)
_cell_angle_gamma 90.00
_cell_formula_units_Z 4
_cell_length_a 6.9819(6)
_cell_length_b 18.7029(16)
_cell_length_c 9.6814(8)
_cell_measurement_temperature 100(2)
_cell_volume 1191.16(18)
_computing_cell_refinement 'Bruker SMART-APEX CCD'
_computing_data_collection 'Bruker SMART-APEX CCD'
_computing_data_reduction 'Bruker SMART-APEX CCD'
_computing_molecular_graphics Mercury
_computing_structure_refinement 'SHELXL-97 (Sheldrick, 1997)'
_computing_structure_solution 'SHELXS-97 (Sheldrick, 1990)'
_diffrn_ambient_temperature 100(2)
_diffrn_measured_fraction_theta_full 0.999
_diffrn_measured_fraction_theta_max 0.999
_diffrn_radiation_monochromator graphite
_diffrn_radiation_source 'fine-focus sealed tube'
_diffrn_radiation_type MoK\a
_diffrn_radiation_wavelength 0.71073
_diffrn_reflns_av_R_equivalents 0.0217
_diffrn_reflns_av_sigmaI/netI 0.0113
_diffrn_reflns_limit_h_max 9
_diffrn_reflns_limit_h_min -9
_diffrn_reflns_limit_k_max 24
_diffrn_reflns_limit_k_min -24
_diffrn_reflns_limit_l_max 12
_diffrn_reflns_limit_l_min -12
_diffrn_reflns_number 21338
_diffrn_reflns_theta_full 27.50
_diffrn_reflns_theta_max 27.50
_diffrn_reflns_theta_min 2.18
_exptl_absorpt_coefficient_mu 0.089
_exptl_absorpt_correction_type none
_exptl_crystal_colour colorless
_exptl_crystal_density_diffrn 1.245
_exptl_crystal_density_method 'not measured'
_exptl_crystal_description prism
_exptl_crystal_F_000 480
_exptl_crystal_size_max 0.45
_exptl_crystal_size_mid 0.30
_exptl_crystal_size_min 0.30
_refine_diff_density_max 0.394
_refine_diff_density_min -0.247
_refine_diff_density_rms 0.041
_refine_ls_extinction_method none
_refine_ls_goodness_of_fit_ref 1.004
_refine_ls_hydrogen_treatment mixed
_refine_ls_matrix_type full
_refine_ls_number_parameters 212
_refine_ls_number_reflns 2732
_refine_ls_number_restraints 0
_refine_ls_restrained_S_all 1.004
_refine_ls_R_factor_all 0.0430
_refine_ls_R_factor_gt 0.0388
_refine_ls_shift/su_max 0.000
_refine_ls_shift/su_mean 0.000
_refine_ls_structure_factor_coef Fsqd
_refine_ls_weighting_details 'calc w=1/[\s^2^(Fo^2^)+(0.0623P)^2^+0.4110P] where P=(Fo^2^+2Fc^2^)/3'
_refine_ls_weighting_scheme calc
_refine_ls_wR_factor_gt 0.1060
_refine_ls_wR_factor_ref 0.1090
_reflns_number_gt 2427
_reflns_number_total 2732
_reflns_threshold_expression >2sigma(I)
_cod_data_source_file cg101002x_si_001.cif
_cod_data_source_block salicyl_4
_cod_original_cell_volume 1191.16(17)
_cod_original_sg_symbol_H-M P21/c
_cod_database_code 4502084

loop_
_symmetry_equiv_pos_as_xyz
'x, y, z'
'-x, y+1/2, -z+1/2'
'-x, -y, -z'
'x, -y-1/2, z-1/2'

loop_
_atom_site_label
_atom_site_type_symbol
_atom_site_fract_x
_atom_site_fract_y
_atom_site_fract_z
_atom_site_U_iso_or_equiv
_atom_site_adp_type
_atom_site_occupancy
_atom_site_symmetry_multiplicity
_atom_site_calc_flag
O1 O 1.25416(12) 0.45871(4) 0.45308(9) 0.0266(2) Uani 1 1 d
O2 O 1.06521(13) 0.35996(5) 0.39509(9) 0.0293(2) Uani 1 1 d
O3 O 1.10916(14) 0.27227(5) 0.21254(10) 0.0321(2) Uani 1 1 d
H1O3 H 1.063(3) 0.2985(11) 0.288(2) 0.067(6) Uiso 1 1 d
C1 C 1.20522(15) 0.40132(5) 0.38428(11) 0.0200(2) Uani 1 1 d
C2 C 1.31496(15) 0.37753(5) 0.28306(11) 0.0199(2) Uani 1 1 d
C3 C 1.26101(17) 0.31370(6) 0.20289(12) 0.0232(2) Uani 1 1 d
C4 C 1.3675(2) 0.29246(7) 0.11015(13) 0.0307(3) Uani 1 1 d
H4 H 1.324(2) 0.2510(9) 0.0616(17) 0.032(4) Uiso 1 1 d
C5 C 1.5259(2) 0.33401(7) 0.09946(15) 0.0349(3) Uani 1 1 d
H5 H 1.596(3) 0.3174(10) 0.034(2) 0.053(5) Uiso 1 1 d
C6 C 1.58101(18) 0.39708(7) 0.17845(14) 0.0325(3) Uani 1 1 d
H6 H 1.696(3) 0.4265(9) 0.1727(18) 0.044(4) Uiso 1 1 d
C7 C 1.47569(17) 0.41858(6) 0.26937(12) 0.0252(2) Uani 1 1 d
H7 H 1.541(2) 0.4597(8) 0.3248(16) 0.025 Uiso 1 1 d
N1 N 0.91464(14) 0.40587(5) 0.60498(10) 0.0215(2) Uani 1 1 d
H1N H 0.954(2) 0.3907(9) 0.5263(18) 0.038(4) Uiso 1 1 d
H2N H 0.859(2) 0.4497(8) 0.5857(15) 0.026(3) Uiso 1 1 d
C8 C 1.09901(16) 0.41234(6) 0.73933(12) 0.0239(2) Uani 1 1 d
H8A H 1.193(2) 0.4464(8) 0.7184(16) 0.030(4) Uiso 1 1 d
H8B H 1.163(2) 0.3658(8) 0.7572(16) 0.031(4) Uiso 1 1 d
C9 C 1.03886(18) 0.43576(6) 0.86929(12) 0.0267(2) Uani 1 1 d
H9A H 0.980(2) 0.4843(8) 0.8492(16) 0.028(3) Uiso 1 1 d
H9B H 1.161(2) 0.4380(8) 0.9547(17) 0.034(4) Uiso 1 1 d
C10 C 0.8836(2) 0.38414(7) 0.89385(13) 0.0310(3) Uani 1 1 d
H10A H 0.849(2) 0.4007(8) 0.9787(18) 0.036(4) Uiso 1 1 d
H10B H 0.945(2) 0.3365(8) 0.9205(17) 0.034(4) Uiso 1 1 d
C11 C 0.69891(18) 0.37672(7) 0.75438(13) 0.0282(3) Uani 1 1 d
H11A H 0.605(2) 0.3423(8) 0.7657(17) 0.035(4) Uiso 1 1 d
H11B H 0.621(2) 0.4232(9) 0.7285(17) 0.040(4) Uiso 1 1 d
C12 C 0.76258(16) 0.35428(6) 0.62523(12) 0.0232(2) Uani 1 1 d
H12A H 0.828(2) 0.3083(8) 0.6416(15) 0.026(3) Uiso 1 1 d
H12B H 0.648(2) 0.3541(8) 0.5348(17) 0.029(3) Uiso 1 1 d

loop_
_atom_site_aniso_label
_atom_site_aniso_U_11
_atom_site_aniso_U_22
_atom_site_aniso_U_33
_atom_site_aniso_U_23
_atom_site_aniso_U_13
_atom_site_aniso_U_12
O1 0.0330(4) 0.0202(4) 0.0255(4) -0.0015(3) 0.0083(3) 0.0000(3)
O2 0.0293(4) 0.0337(4) 0.0301(4) -0.0080(3) 0.0169(3) -0.0097(3)
O3 0.0399(5) 0.0270(4) 0.0327(5) -0.0059(3) 0.0167(4) -0.0116(3)
C1 0.0193(5) 0.0210(5) 0.0178(5) 0.0035(4) 0.0039(4) 0.0018(4)
C2 0.0192(5) 0.0215(5) 0.0179(5) 0.0045(4) 0.0047(4) 0.0020(4)
C3 0.0263(5) 0.0216(5) 0.0209(5) 0.0030(4) 0.0070(4) 0.0004(4)
C4 0.0397(7) 0.0261(6) 0.0277(6) -0.0016(4) 0.0133(5) 0.0039(5)
C5 0.0350(6) 0.0417(7) 0.0351(6) 0.0047(5) 0.0213(5) 0.0073(5)
C6 0.0265(6) 0.0391(7) 0.0356(6) 0.0048(5) 0.0153(5) -0.0019(5)
C7 0.0220(5) 0.0276(5) 0.0247(5) 0.0041(4) 0.0061(4) -0.0012(4)
N1 0.0241(4) 0.0208(4) 0.0209(4) 0.0001(3) 0.0092(4) 0.0000(3)
C8 0.0219(5) 0.0252(5) 0.0248(5) -0.0029(4) 0.0081(4) -0.0021(4)
C9 0.0307(6) 0.0281(6) 0.0219(5) -0.0035(4) 0.0095(4) -0.0037(4)
C10 0.0369(6) 0.0349(6) 0.0246(6) 0.0010(5) 0.0151(5) -0.0052(5)
C11 0.0254(5) 0.0305(6) 0.0323(6) 0.0038(5) 0.0144(5) -0.0005(4)
C12 0.0211(5) 0.0222(5) 0.0243(5) 0.0024(4) 0.0050(4) -0.0012(4)

loop_
_atom_type_symbol
_atom_type_description
_atom_type_scat_dispersion_real
_atom_type_scat_dispersion_imag
_atom_type_scat_source
C C 0.0033 0.0016 'International Tables Vol C Tables 4.2.6.8 and 6.1.1.4'
H H 0.0000 0.0000 'International Tables Vol C Tables 4.2.6.8 and 6.1.1.4'
N N 0.0061 0.0033 'International Tables Vol C Tables 4.2.6.8 and 6.1.1.4'
O O 0.0106 0.0060 'International Tables Vol C Tables 4.2.6.8 and 6.1.1.4'

loop_
_geom_angle_atom_site_label_1
_geom_angle_atom_site_label_2
_geom_angle_atom_site_label_3
_geom_angle
C3 O3 H1O3 102.7(12)
O1 C1 O2 123.83(10)
O1 C1 C2 119.68(9)
O2 C1 C2 116.49(9)
C7 C2 C3 119.21(10)
C7 C2 C1 119.97(9)
C3 C2 C1 120.81(9)
O3 C3 C4 118.82(10)
O3 C3 C2 121.62(10)
C4 C3 C2 119.56(10)
C5 C4 C3 119.84(11)
C5 C4 H4 125.3(10)
C3 C4 H4 114.8(10)
C4 C5 C6 121.12(11)
C4 C5 H5 117.4(11)
C6 C5 H5 121.4(11)
C7 C6 C5 119.32(11)
C7 C6 H6 119.2(10)
C5 C6 H6 121.4(10)
C6 C7 C2 120.95(11)
C6 C7 H7 109.6(8)
C2 C7 H7 129.0(8)
C12 N1 C8 112.32(8)
C12 N1 H1N 108.9(10)
C8 N1 H1N 109.4(10)
C12 N1 H2N 109.7(9)
C8 N1 H2N 107.1(9)
H1N N1 H2N 109.4(13)
N1 C8 C9 110.32(9)
N1 C8 H8A 108.2(8)
C9 C8 H8A 111.9(9)
N1 C8 H8B 107.1(9)
C9 C8 H8B 110.5(9)
H8A C8 H8B 108.7(12)
C8 C9 C10 110.74(9)
C8 C9 H9A 108.4(8)
C10 C9 H9A 109.9(8)
C8 C9 H9B 108.1(9)
C10 C9 H9B 111.1(9)
H9A C9 H9B 108.5(12)
C9 C10 C11 110.63(10)
C9 C10 H10A 108.5(9)
C11 C10 H10A 113.3(9)
C9 C10 H10B 110.2(9)
C11 C10 H10B 108.2(9)
H10A C10 H10B 105.8(13)
C12 C11 C10 111.03(9)
C12 C11 H11A 108.1(9)
C10 C11 H11A 111.7(9)
C12 C11 H11B 108.3(9)
C10 C11 H11B 111.3(9)
H11A C11 H11B 106.1(12)
N1 C12 C11 110.24(9)
N1 C12 H12A 106.4(8)
C11 C12 H12A 111.3(8)
N1 C12 H12B 107.0(9)
C11 C12 H12B 111.3(9)
H12A C12 H12B 110.3(12)

loop_
_geom_bond_atom_site_label_1
_geom_bond_atom_site_label_2
_geom_bond_distance
O1 C1 1.2489(13)
O2 C1 1.2781(13)
O3 C3 1.3415(13)
O3 H1O3 1.02(2)
C1 C2 1.4995(14)
C2 C7 1.4022(15)
C2 C3 1.4048(15)
C3 C4 1.4012(16)
C4 C5 1.3841(18)
C4 H4 0.905(16)
C5 C6 1.3882(19)
C5 H5 0.973(19)
C6 C7 1.3823(17)
C6 H6 0.991(17)
C7 H7 0.961(15)
N1 C12 1.4953(13)
N1 C8 1.4971(14)
N1 H1N 0.934(17)
N1 H2N 0.900(15)
C8 C9 1.5183(15)
C8 H8A 0.982(15)
C8 H8B 0.968(15)
C9 C10 1.5282(16)
C9 H9A 0.990(15)
C9 H9B 0.969(16)
C10 C11 1.5294(17)
C10 H10A 0.981(16)
C10 H10B 0.983(16)
C11 C12 1.5197(16)
C11 H11A 0.952(16)
C11 H11B 1.009(17)
C12 H12A 0.961(14)
C12 H12B 0.969(15)

loop_
_geom_hbond_atom_site_label_D
_geom_hbond_atom_site_label_H
_geom_hbond_atom_site_label_A
_geom_hbond_distance_DH
_geom_hbond_distance_HA
_geom_hbond_distance_DA
_geom_hbond_angle_DHA
_geom_hbond_site_symmetry_A
O3 H1O3 O2 1.02(2) 1.54(2) 2.5042(12) 154.9(19) .
N1 H1N O2 0.934(17) 1.794(17) 2.7209(12) 171.5(14) .
N1 H2N O1 0.900(15) 1.871(16) 2.7706(12) 179.3(14) 3_766
